data_1553749
loop_
_publ_author_name
'Zhou, Kaida'
'Xia, Hongguang'
'Wu, Jie'

_publ_section_title
;
 Generation of benzosultams via a radical process with the insertion of
 sulfur dioxide
;
_journal_issue 6
_journal_name_full 'Organic Chemistry Frontiers'
_journal_page_first 1121
_journal_paper_doi 10.1039/C7QO00127D
_journal_volume 4
_journal_year 2017
_chemical_formula_sum 'C15 H13 N O4 S2'
_chemical_formula_weight 335.38
_space_group_crystal_system monoclinic
_space_group_IT_number 14
_space_group_name_Hall '-P 2ybc'
_space_group_name_H-M_alt 'P 1 21/c 1'
_atom_sites_solution_hydrogens geom
_audit_creation_method SHELXL-2014/7
_audit_update_record
;
2017-01-24 deposited with the CCDC.
2017-03-02 downloaded from the CCDC.
;
_cell_angle_alpha 90
_cell_angle_beta 100.06(2)
_cell_angle_gamma 90
_cell_formula_units_Z 4
_cell_length_a 8.151(10)
_cell_length_b 8.239(9)
_cell_length_c 22.94(3)
_cell_measurement_reflns_used 1459
_cell_measurement_temperature 296(2)
_cell_measurement_theta_max 25.55
_cell_measurement_theta_min 2.47
_cell_volume 1517(3)
_computing_cell_refinement 'Bruker SAINT'
_computing_data_collection 'Bruker APEX2'
_computing_data_reduction 'Bruker SAINT'
_computing_molecular_graphics 'Bruker SHELXTL'
_computing_publication_material 'Bruker SHELXTL'
_computing_structure_refinement 'SHELXL-2014/7 (Sheldrick, 2014)'
_computing_structure_solution 'SHELXS-97 (Sheldrick, 2008)'
_diffrn_ambient_temperature 296(2)
_diffrn_measured_fraction_theta_full 0.993
_diffrn_measured_fraction_theta_max 0.994
_diffrn_measurement_device_type 'Bruker APEX-II CCD'
_diffrn_measurement_method '\f and \w scans'
_diffrn_radiation_type MoK\a
_diffrn_radiation_wavelength 0.71073
_diffrn_reflns_av_R_equivalents 0.0629
_diffrn_reflns_av_unetI/netI 0.0648
_diffrn_reflns_Laue_measured_fraction_full 0.993
_diffrn_reflns_Laue_measured_fraction_max 0.994
_diffrn_reflns_limit_h_max 10
_diffrn_reflns_limit_h_min -10
_diffrn_reflns_limit_k_max 10
_diffrn_reflns_limit_k_min -7
_diffrn_reflns_limit_l_max 28
_diffrn_reflns_limit_l_min -27
_diffrn_reflns_number 9438
_diffrn_reflns_point_group_measured_fraction_full 0.993
_diffrn_reflns_point_group_measured_fraction_max 0.994
_diffrn_reflns_theta_full 25.242
_diffrn_reflns_theta_max 25.999
_diffrn_reflns_theta_min 2.538
_exptl_absorpt_coefficient_mu 0.368
_exptl_absorpt_correction_T_max 0.745
_exptl_absorpt_correction_T_min 0.595
_exptl_absorpt_correction_type multi-scan
_exptl_absorpt_process_details sadabs
_exptl_crystal_colour colourless
_exptl_crystal_density_diffrn 1.469
_exptl_crystal_description block
_exptl_crystal_F_000 696
_exptl_crystal_size_max 0.250
_exptl_crystal_size_mid 0.220
_exptl_crystal_size_min 0.180
_refine_diff_density_max 0.362
_refine_diff_density_min -0.358
_refine_diff_density_rms 0.090
_refine_ls_extinction_method none
_refine_ls_goodness_of_fit_ref 0.947
_refine_ls_hydrogen_treatment constr
_refine_ls_matrix_type full
_refine_ls_number_parameters 200
_refine_ls_number_reflns 2954
_refine_ls_number_restraints 0
_refine_ls_restrained_S_all 0.947
_refine_ls_R_factor_all 0.1152
_refine_ls_R_factor_gt 0.0582
_refine_ls_shift/su_max 0.002
_refine_ls_shift/su_mean 0.000
_refine_ls_structure_factor_coef Fsqd
_refine_ls_weighting_details 'w=1/[\s^2^(Fo^2^)+(0.1381P)^2^] where P=(Fo^2^+2Fc^2^)/3'
_refine_ls_weighting_scheme calc
_refine_ls_wR_factor_gt 0.1803
_refine_ls_wR_factor_ref 0.2242
_reflns_Friedel_coverage 0.000
_reflns_number_gt 1580
_reflns_number_total 2954
_reflns_threshold_expression 'I > 2\s(I)'
_cod_data_source_file c7qo00127d2.cif
_cod_data_source_block mo_61219a
_cod_original_sg_symbol_H-M 'P 21/c'
_cod_database_code 1553749
_shelx_shelxl_version_number 2014/7
_shelx_space_group_comment
; 
The symmetry employed for this shelxl refinement is uniquely defined 
by the following loop, which should always be used as a source of 
symmetry information in preference to the above space-group names. 
They are only intended as comments. 
;
_shelx_estimated_absorpt_t_min 0.914
_shelx_estimated_absorpt_t_max 0.937

loop_
_space_group_symop_operation_xyz
'x, y, z'
'-x, y+1/2, -z+1/2'
'-x, -y, -z'
'x, -y-1/2, z-1/2'

loop_
_atom_site_label
_atom_site_type_symbol
_atom_site_fract_x
_atom_site_fract_y
_atom_site_fract_z
_atom_site_U_iso_or_equiv
_atom_site_adp_type
_atom_site_occupancy
_atom_site_site_symmetry_order
_atom_site_calc_flag
_atom_site_refinement_flags_posn
_atom_site_refinement_flags_adp
S1 S 0.19022(16) 0.26668(13) 0.41772(6) 0.0571(4) Uani 1 1 d . .
S2 S 0.34086(16) 0.74894(12) 0.28218(6) 0.0546(4) Uani 1 1 d . .
N1 N 0.1773(4) 0.3440(4) 0.35148(16) 0.0528(10) Uani 1 1 d . .
O1 O 0.0322(5) 0.2188(5) 0.4268(2) 0.1019(15) Uani 1 1 d . .
O2 O 0.3162(5) 0.1488(4) 0.42778(17) 0.0834(12) Uani 1 1 d . .
O3 O 0.2396(4) 0.8736(4) 0.30097(16) 0.0677(10) Uani 1 1 d . .
O4 O 0.3523(6) 0.7447(4) 0.22067(16) 0.0795(12) Uani 1 1 d . .
C1 C 0.2505(5) 0.4501(5) 0.4519(2) 0.0515(11) Uani 1 1 d . .
C2 C 0.2732(6) 0.4821(6) 0.5102(2) 0.0674(14) Uani 1 1 d . .
H2 H 0.2601 0.4007 0.5371 0.081 Uiso 1 1 calc R U
C3 C 0.3162(7) 0.6374(7) 0.5296(2) 0.0721(15) Uani 1 1 d . .
H3 H 0.3341 0.6616 0.5699 0.086 Uiso 1 1 calc R U
C4 C 0.3321(6) 0.7552(6) 0.4889(2) 0.0622(13) Uani 1 1 d . .
H4 H 0.3573 0.8606 0.5020 0.075 Uiso 1 1 calc R U
C5 C 0.3122(5) 0.7230(5) 0.4299(2) 0.0511(11) Uani 1 1 d . .
H5 H 0.3261 0.8049 0.4033 0.061 Uiso 1 1 calc R U
C6 C 0.2704(5) 0.5652(4) 0.40956(19) 0.0416(10) Uani 1 1 d . .
C7 C 0.2427(5) 0.4993(4) 0.34928(19) 0.0452(10) Uani 1 1 d . .
C8 C 0.2675(5) 0.5603(5) 0.2971(2) 0.0500(11) Uani 1 1 d . .
H8 H 0.2415 0.4912 0.2648 0.060 Uiso 1 1 calc R U
C9 C 0.5417(6) 0.7672(4) 0.3233(2) 0.0475(11) Uani 1 1 d . .
C10 C 0.5917(6) 0.9121(5) 0.3502(2) 0.0640(14) Uani 1 1 d . .
H10 H 0.5156 0.9959 0.3509 0.077 Uiso 1 1 calc R U
C11 C 0.7547(7) 0.9317(7) 0.3760(3) 0.0825(17) Uani 1 1 d . .
H11 H 0.7903 1.0309 0.3930 0.099 Uiso 1 1 calc R U
C12 C 0.8647(7) 0.8088(9) 0.3770(3) 0.0881(18) Uani 1 1 d . .
H12 H 0.9748 0.8232 0.3954 0.106 Uiso 1 1 calc R U
C13 C 0.8151(7) 0.6636(9) 0.3513(3) 0.0795(16) Uani 1 1 d . .
H13 H 0.8912 0.5790 0.3524 0.095 Uiso 1 1 calc R U
C14 C 0.6536(6) 0.6421(6) 0.3238(2) 0.0607(13) Uani 1 1 d . .
H14 H 0.6198 0.5438 0.3056 0.073 Uiso 1 1 calc R U
C15 C 0.1364(7) 0.2389(5) 0.2997(2) 0.0697(15) Uani 1 1 d . .
H15A H 0.0657 0.2965 0.2686 0.105 Uiso 1 1 calc R U
H15B H 0.0795 0.1440 0.3100 0.105 Uiso 1 1 calc R U
H15C H 0.2370 0.2072 0.2864 0.105 Uiso 1 1 calc R U

loop_
_atom_site_aniso_label
_atom_site_aniso_U_11
_atom_site_aniso_U_22
_atom_site_aniso_U_33
_atom_site_aniso_U_23
_atom_site_aniso_U_13
_atom_site_aniso_U_12
S1 0.0663(8) 0.0398(6) 0.0659(9) -0.0003(5) 0.0131(6) -0.0141(5)
S2 0.0701(9) 0.0325(6) 0.0595(8) 0.0048(5) 0.0068(6) 0.0008(5)
N1 0.065(2) 0.0330(18) 0.061(2) -0.0099(16) 0.0149(19) -0.0097(16)
O1 0.100(3) 0.088(3) 0.128(4) -0.013(2) 0.047(3) -0.058(2)
O2 0.103(3) 0.0414(18) 0.096(3) -0.0016(18) -0.007(2) 0.0083(19)
O3 0.061(2) 0.0386(17) 0.100(3) -0.0001(16) 0.0049(18) 0.0111(14)
O4 0.126(3) 0.055(2) 0.053(2) 0.0097(15) 0.003(2) -0.0111(19)
C1 0.056(3) 0.040(2) 0.059(3) -0.009(2) 0.013(2) -0.0048(19)
C2 0.084(4) 0.055(3) 0.067(3) -0.001(2) 0.026(3) -0.005(3)
C3 0.091(4) 0.066(3) 0.061(3) -0.017(3) 0.016(3) 0.000(3)
C4 0.069(3) 0.052(3) 0.065(3) -0.019(2) 0.007(3) -0.003(2)
C5 0.049(3) 0.038(2) 0.070(3) -0.011(2) 0.018(2) -0.0017(18)
C6 0.035(2) 0.036(2) 0.055(3) -0.0052(18) 0.0099(18) 0.0000(16)
C7 0.042(2) 0.0255(19) 0.065(3) -0.0046(18) 0.002(2) 0.0010(16)
C8 0.064(3) 0.029(2) 0.057(3) -0.0043(19) 0.013(2) -0.0015(18)
C9 0.058(3) 0.033(2) 0.054(3) 0.0043(18) 0.016(2) -0.0016(18)
C10 0.056(3) 0.042(2) 0.094(4) -0.003(2) 0.014(3) -0.008(2)
C11 0.058(3) 0.070(4) 0.117(5) 0.000(3) 0.008(3) -0.021(3)
C12 0.056(3) 0.100(5) 0.111(5) 0.013(4) 0.020(3) -0.008(3)
C13 0.058(3) 0.101(5) 0.082(4) 0.008(3) 0.020(3) 0.025(3)
C14 0.072(3) 0.056(3) 0.060(3) -0.002(2) 0.029(3) 0.009(2)
C15 0.091(4) 0.041(2) 0.070(3) -0.017(2) -0.007(3) -0.010(2)

loop_
_atom_type_symbol
_atom_type_description
_atom_type_scat_dispersion_real
_atom_type_scat_dispersion_imag
_atom_type_scat_source
C C 0.0033 0.0016 'International Tables Vol C Tables 4.2.6.8 and 6.1.1.4'
H H 0.0000 0.0000 'International Tables Vol C Tables 4.2.6.8 and 6.1.1.4'
N N 0.0061 0.0033 'International Tables Vol C Tables 4.2.6.8 and 6.1.1.4'
O O 0.0106 0.0060 'International Tables Vol C Tables 4.2.6.8 and 6.1.1.4'
S S 0.1246 0.1234 'International Tables Vol C Tables 4.2.6.8 and 6.1.1.4'

loop_
_geom_angle_atom_site_label_1
_geom_angle_atom_site_label_2
_geom_angle_atom_site_label_3
_geom_angle
O1 S1 O2 116.6(3)
O1 S1 N1 109.7(3)
O2 S1 N1 110.4(2)
O1 S1 C1 112.0(2)
O2 S1 C1 112.8(2)
N1 S1 C1 92.7(2)
O3 S2 O4 117.1(2)
O3 S2 C8 110.5(2)
O4 S2 C8 105.0(2)
O3 S2 C9 108.1(2)
O4 S2 C9 108.5(2)
C8 S2 C9 107.2(2)
C7 N1 C15 123.4(4)
C7 N1 S1 115.4(3)
C15 N1 S1 119.6(3)
C2 C1 C6 123.4(4)
C2 C1 S1 126.9(4)
C6 C1 S1 109.8(3)
C1 C2 C3 119.1(5)
C4 C3 C2 119.1(5)
C5 C4 C3 122.1(4)
C4 C5 C6 119.4(4)
C1 C6 C5 116.9(4)
C1 C6 C7 112.9(3)
C5 C6 C7 130.2(4)
C8 C7 N1 119.6(4)
C8 C7 C6 132.7(4)
N1 C7 C6 107.7(4)
C7 C8 S2 128.7(3)
C10 C9 C14 120.2(5)
C10 C9 S2 119.6(3)
C14 C9 S2 119.8(4)
C11 C10 C9 119.2(5)
C12 C11 C10 120.8(6)
C11 C12 C13 120.3(6)
C12 C13 C14 120.1(5)
C13 C14 C9 119.4(5)

loop_
_geom_bond_atom_site_label_1
_geom_bond_atom_site_label_2
_geom_bond_distance
S1 O1 1.398(4)
S1 O2 1.403(4)
S1 N1 1.634(4)
S1 C1 1.734(4)
S2 O3 1.430(3)
S2 O4 1.431(4)
S2 C8 1.721(4)
S2 C9 1.747(5)
N1 C7 1.391(5)
N1 C15 1.461(6)
C1 C2 1.343(7)
C1 C6 1.387(6)
C2 C3 1.380(7)
C3 C4 1.368(7)
C4 C5 1.362(7)
C5 C6 1.402(5)
C6 C7 1.466(6)
C7 C8 1.345(6)
C9 C10 1.373(6)
C9 C14 1.375(6)
C10 C11 1.366(7)
C11 C12 1.350(8)
C12 C13 1.364(9)
C13 C14 1.368(7)

loop_
_geom_torsion_atom_site_label_1
_geom_torsion_atom_site_label_2
_geom_torsion_atom_site_label_3
_geom_torsion_atom_site_label_4
_geom_torsion
O1 S1 N1 C7 125.2(3)
O2 S1 N1 C7 -105.0(3)
C1 S1 N1 C7 10.6(3)
O1 S1 N1 C15 -68.7(4)
O2 S1 N1 C15 61.2(4)
C1 S1 N1 C15 176.8(4)
O1 S1 C1 C2 62.0(5)
O2 S1 C1 C2 -71.8(5)
N1 S1 C1 C2 174.6(4)
O1 S1 C1 C6 -116.9(4)
O2 S1 C1 C6 109.2(4)
N1 S1 C1 C6 -4.3(3)
C6 C1 C2 C3 1.0(8)
S1 C1 C2 C3 -177.8(4)
C1 C2 C3 C4 1.0(8)
C2 C3 C4 C5 -2.2(8)
C3 C4 C5 C6 1.4(7)
C2 C1 C6 C5 -1.7(7)
S1 C1 C6 C5 177.3(3)
C2 C1 C6 C7 178.5(4)
S1 C1 C6 C7 -2.5(4)
C4 C5 C6 C1 0.5(6)
C4 C5 C6 C7 -179.8(4)
C15 N1 C7 C8 1.5(6)
S1 N1 C7 C8 167.1(3)
C15 N1 C7 C6 -178.9(4)
S1 N1 C7 C6 -13.3(4)
C1 C6 C7 C8 -170.9(5)
C5 C6 C7 C8 9.4(8)
C1 C6 C7 N1 9.6(5)
C5 C6 C7 N1 -170.1(4)
N1 C7 C8 S2 178.1(3)
C6 C7 C8 S2 -1.4(7)
O3 S2 C8 C7 -56.6(5)
O4 S2 C8 C7 176.3(4)
C9 S2 C8 C7 61.0(5)
O3 S2 C9 C10 -20.9(5)
O4 S2 C9 C10 107.1(4)
C8 S2 C9 C10 -140.0(4)
O3 S2 C9 C14 165.4(4)
O4 S2 C9 C14 -66.7(4)
C8 S2 C9 C14 46.3(4)
C14 C9 C10 C11 1.8(8)
S2 C9 C10 C11 -172.0(4)
C9 C10 C11 C12 -2.3(9)
C10 C11 C12 C13 1.2(10)
C11 C12 C13 C14 0.5(10)
C12 C13 C14 C9 -1.1(8)
C10 C9 C14 C13 -0.1(7)
S2 C9 C14 C13 173.6(4)
